data_1556946
loop_
_publ_author_name
'Aldrich, Kelly E.'
'Kansal, Dhwani'
'Odom, Aaron L.'

_publ_section_title
;
 Catalyst design insights from modelling a titanium-catalyzed
 multicomponent reaction.
;
_journal_issue 0
_journal_name_full 'Faraday discussions'
_journal_page_first 208
_journal_page_last 230
_journal_paper_doi 10.1039/c9fd00033j
_journal_volume 220
_journal_year 2019
_chemical_formula_moiety 'C19 H35 Cr N3 O'
_chemical_formula_sum 'C19 H35 Cr N3 O'
_chemical_formula_weight 373.50
_space_group_crystal_system monoclinic
_space_group_IT_number 14
_space_group_name_Hall '-P 2yn'
_space_group_name_H-M_alt 'P 1 21/n 1'
_atom_sites_solution_hydrogens geom
_audit_creation_date 2019-03-25
_audit_creation_method
;
Olex2 1.2
(compiled 2018.05.29 svn.r3508 for OlexSys, GUI svn.r5506)
;
_audit_update_record
;
2019-03-27 deposited with the CCDC.	2019-05-07 downloaded from the CCDC.
;
_cell_angle_alpha 90
_cell_angle_beta 93.065(2)
_cell_angle_gamma 90
_cell_formula_units_Z 4
_cell_length_a 9.1061(3)
_cell_length_b 9.1819(2)
_cell_length_c 25.8150(9)
_cell_measurement_reflns_used 5279
_cell_measurement_temperature 173(2)
_cell_measurement_theta_max 71.72
_cell_measurement_theta_min 3.43
_cell_volume 2155.34(11)
_computing_cell_refinement 'SAINT v8.34A (Bruker, 2013)'
_computing_data_collection 'COSMO (BRUKER, V1.61, 2009)'
_computing_data_reduction 'SAINT v8.34A (Bruker, 2013)'
_computing_molecular_graphics 'Olex2 (Dolomanov et al., 2009)'
_computing_publication_material 'Olex2 (Dolomanov et al., 2009)'
_computing_structure_refinement 'ShelXL (Sheldrick, 2015)'
_computing_structure_solution 'SHELXS (Sheldrick, Acta Cryst. A64 2008, 112-122)'
_diffrn_ambient_temperature 173.01
_diffrn_detector_area_resol_mean 8.4
_diffrn_measured_fraction_theta_full 0.995
_diffrn_measured_fraction_theta_max 0.984
_diffrn_measurement_device_type 'Bruker APEX-II CCD'
_diffrn_measurement_method '\f and \w scans'
_diffrn_radiation_monochromator graphite
_diffrn_radiation_type CuK\a
_diffrn_radiation_wavelength 1.54178
_diffrn_reflns_av_R_equivalents 0.0626
_diffrn_reflns_av_unetI/netI 0.0510
_diffrn_reflns_Laue_measured_fraction_full 0.995
_diffrn_reflns_Laue_measured_fraction_max 0.984
_diffrn_reflns_limit_h_max 11
_diffrn_reflns_limit_h_min -11
_diffrn_reflns_limit_k_max 11
_diffrn_reflns_limit_k_min -10
_diffrn_reflns_limit_l_max 31
_diffrn_reflns_limit_l_min -29
_diffrn_reflns_number 16601
_diffrn_reflns_point_group_measured_fraction_full 0.995
_diffrn_reflns_point_group_measured_fraction_max 0.984
_diffrn_reflns_theta_full 67.679
_diffrn_reflns_theta_max 72.104
_diffrn_reflns_theta_min 3.429
_diffrn_source 'sealed tube'
_diffrn_standards_number 0
_exptl_absorpt_coefficient_mu 4.427
_exptl_absorpt_correction_T_max 0.7535
_exptl_absorpt_correction_T_min 0.5502
_exptl_absorpt_correction_type multi-scan
_exptl_absorpt_process_details
'SADABS-2012/1 (Bruker,2012) was used for absorption correction. wR2(int) was 0.0890 before and 0.0608 after correction. The Ratio of minimum to maximum transmission is 0.7302. The \l/2 correction factor is 0.0015.'
_exptl_crystal_colour red
_exptl_crystal_colour_primary red
_exptl_crystal_density_diffrn 1.151
_exptl_crystal_description block
_exptl_crystal_F_000 808
_exptl_crystal_size_max 0.256
_exptl_crystal_size_mid 0.196
_exptl_crystal_size_min 0.155
_refine_diff_density_max 0.641
_refine_diff_density_min -0.361
_refine_diff_density_rms 0.068
_refine_ls_extinction_method none
_refine_ls_goodness_of_fit_ref 1.128
_refine_ls_hydrogen_treatment constr
_refine_ls_matrix_type full
_refine_ls_number_parameters 226
_refine_ls_number_reflns 4171
_refine_ls_number_restraints 0
_refine_ls_restrained_S_all 1.128
_refine_ls_R_factor_all 0.0684
_refine_ls_R_factor_gt 0.0557
_refine_ls_shift/su_max 0.001
_refine_ls_shift/su_mean 0.000
_refine_ls_structure_factor_coef Fsqd
_refine_ls_weighting_details 'w=1/[\s^2^(Fo^2^)+(0.0587P)^2^+2.4654P] where P=(Fo^2^+2Fc^2^)/3'
_refine_ls_weighting_scheme calc
_refine_ls_wR_factor_gt 0.1428
_refine_ls_wR_factor_ref 0.1494
_reflns_Friedel_coverage 0.000
_reflns_number_gt 3462
_reflns_number_total 4171
_reflns_threshold_expression 'I > 2\s(I)'
_cod_data_source_file c9fd00033j2.cif
_cod_data_source_block p21_n_a
_cod_database_code 1556946
_shelxl_version_number 2013-3
_shelx_space_group_comment
;
The symmetry employed for this shelxl refinement is uniquely defined
by the following loop, which should always be used as a source of
symmetry information in preference to the above space-group names.
They are only intended as comments.
;
_shelx_estimated_absorpt_t_max 0.547
_shelx_estimated_absorpt_t_min 0.397
_olex2_refinement_description
;
1. Fixed Uiso
 At 1.2 times of:
  All C(H) groups
 At 1.5 times of:
  All C(H,H,H) groups
2.a Ternary CH refined with riding coordinates:
 C007(H007), C008(H008), C009(H009), C00D(H00D)
2.b Aromatic/amide H refined with riding coordinates:
 C00A(H00A), C00B(H00B), C00C(H00C), C00H(H00K)
2.c Idealised Me refined as rotating group:
 C00F(H00E,H00F,H00G), C00G(H00H,H00I,H00J), C00I(H00L,H00M,H00N), C00J(H00O,
 H00P,H00Q), C00K(H00R,H00S,H00T), C00L(H00U,H00V,H00W), C00M(H00X,H00Y,H),
 C00N(H00Z,HA,HB), C00O(H00,HC,HD)
;
_olex2_diffrn_ambient_temperature_device 'Oxford Cryosystems'
_olex2_submission_special_instructions 'No special instructions were received'

loop_
_space_group_symop_operation_xyz
'x, y, z'
'-x+1/2, y+1/2, -z+1/2'
'-x, -y, -z'
'x-1/2, -y-1/2, z-1/2'

loop_
_atom_site_label
_atom_site_type_symbol
_atom_site_fract_x
_atom_site_fract_y
_atom_site_fract_z
_atom_site_U_iso_or_equiv
_atom_site_adp_type
_atom_site_occupancy
_atom_site_site_symmetry_order
_atom_site_calc_flag
_atom_site_refinement_flags_posn
Cr01 Cr 0.40397(6) 0.30092(5) 0.63792(2) 0.02357(16) Uani 1 1 d .
O002 O 0.2782(3) 0.4174(3) 0.59871(9) 0.0322(5) Uani 1 1 d .
N003 N 0.3446(3) 0.1139(3) 0.62647(10) 0.0257(5) Uani 1 1 d .
N004 N 0.3943(3) 0.3219(3) 0.69684(11) 0.0313(6) Uani 1 1 d .
N005 N 0.5898(3) 0.3578(3) 0.62536(10) 0.0265(6) Uani 1 1 d .
C006 C 0.1786(3) 0.5214(3) 0.60805(13) 0.0274(7) Uani 1 1 d .
C007 C 0.2948(4) 0.0050(4) 0.66407(13) 0.0340(8) Uani 1 1 d .
H007 H 0.2569 -0.0815 0.6440 0.041 Uiso 1 1 calc R
C008 C 0.6212(4) 0.3612(4) 0.56978(13) 0.0298(7) Uani 1 1 d .
H008 H 0.5337 0.3191 0.5501 0.036 Uiso 1 1 calc R
C009 C 0.3403(4) 0.0650(4) 0.57209(12) 0.0307(7) Uani 1 1 d .
H009 H 0.3865 0.1442 0.5519 0.037 Uiso 1 1 calc R
C00A C 0.0960(4) 0.5772(4) 0.56582(14) 0.0331(7) Uani 1 1 d .
H00A H 0.1102 0.5411 0.5320 0.040 Uiso 1 1 calc R
C00B C -0.0076(4) 0.6859(4) 0.57293(15) 0.0359(8) Uani 1 1 d .
H00B H -0.0629 0.7232 0.5436 0.043 Uiso 1 1 calc R
C00C C 0.1553(4) 0.5755(4) 0.65705(14) 0.0337(7) Uani 1 1 d .
H00C H 0.2112 0.5389 0.6863 0.040 Uiso 1 1 calc R
C00D C 0.7110(4) 0.4060(4) 0.66161(13) 0.0364(8) Uani 1 1 d .
H00D H 0.7954 0.4354 0.6406 0.044 Uiso 1 1 calc R
C00E C -0.0320(4) 0.7409(4) 0.62163(16) 0.0369(8) Uani 1 1 d .
C00F C 0.6368(4) 0.5194(4) 0.55153(15) 0.0384(8) Uani 1 1 d .
H00E H 0.5472 0.5736 0.5584 0.058 Uiso 1 1 calc GR
H00F H 0.6519 0.5207 0.5142 0.058 Uiso 1 1 calc GR
H00G H 0.7213 0.5648 0.5703 0.058 Uiso 1 1 calc GR
C00G C 0.7537(4) 0.2678(4) 0.55748(16) 0.0426(9) Uani 1 1 d .
H00H H 0.8423 0.3067 0.5758 0.064 Uiso 1 1 calc GR
H00I H 0.7664 0.2692 0.5200 0.064 Uiso 1 1 calc GR
H00J H 0.7375 0.1674 0.5687 0.064 Uiso 1 1 calc GR
C00H C 0.0508(4) 0.6831(4) 0.66353(15) 0.0375(8) Uani 1 1 d .
H00K H 0.0354 0.7182 0.6974 0.045 Uiso 1 1 calc R
C00I C 0.1686(4) 0.0656(4) 0.69436(15) 0.0436(9) Uani 1 1 d .
H00L H 0.2068 0.1388 0.7192 0.065 Uiso 1 1 calc GR
H00M H 0.1227 -0.0138 0.7131 0.065 Uiso 1 1 calc GR
H00N H 0.0953 0.1106 0.6702 0.065 Uiso 1 1 calc GR
C00J C 0.1821(5) 0.0507(4) 0.55016(15) 0.0428(9) Uani 1 1 d .
H00O H 0.1343 -0.0308 0.5671 0.064 Uiso 1 1 calc GR
H00P H 0.1817 0.0328 0.5127 0.064 Uiso 1 1 calc GR
H00Q H 0.1285 0.1410 0.5566 0.064 Uiso 1 1 calc GR
C00K C 0.4199(5) -0.0458(5) 0.70045(16) 0.0493(10) Uani 1 1 d .
H00R H 0.4962 -0.0908 0.6804 0.074 Uiso 1 1 calc GR
H00S H 0.3832 -0.1172 0.7248 0.074 Uiso 1 1 calc GR
H00T H 0.4616 0.0377 0.7198 0.074 Uiso 1 1 calc GR
C00L C 0.4307(5) -0.0717(4) 0.56420(16) 0.0469(10) Uani 1 1 d .
H00U H 0.5307 -0.0572 0.5793 0.070 Uiso 1 1 calc GR
H00V H 0.4345 -0.0916 0.5270 0.070 Uiso 1 1 calc GR
H00W H 0.3851 -0.1543 0.5812 0.070 Uiso 1 1 calc GR
C00M C -0.1457(5) 0.8586(4) 0.6292(2) 0.0525(11) Uani 1 1 d .
H00X H -0.1067 0.9528 0.6186 0.079 Uiso 1 1 calc GR
H00Y H -0.1683 0.8627 0.6659 0.079 Uiso 1 1 calc GR
H H -0.2354 0.8362 0.6081 0.079 Uiso 1 1 calc GR
C00N C 0.7622(5) 0.2820(6) 0.69688(18) 0.0605(13) Uani 1 1 d .
H00Z H 0.6828 0.2544 0.7191 0.091 Uiso 1 1 calc GR
HA H 0.8482 0.3132 0.7185 0.091 Uiso 1 1 calc GR
HB H 0.7887 0.1982 0.6758 0.091 Uiso 1 1 calc GR
C00O C 0.6661(5) 0.5377(5) 0.69288(18) 0.0578(12) Uani 1 1 d .
H00 H 0.6330 0.6158 0.6692 0.087 Uiso 1 1 calc GR
HC H 0.7505 0.5716 0.7148 0.087 Uiso 1 1 calc GR
HD H 0.5859 0.5104 0.7148 0.087 Uiso 1 1 calc GR

loop_
_atom_site_aniso_label
_atom_site_aniso_U_11
_atom_site_aniso_U_22
_atom_site_aniso_U_33
_atom_site_aniso_U_23
_atom_site_aniso_U_13
_atom_site_aniso_U_12
Cr01 0.0264(3) 0.0225(3) 0.0216(3) -0.00050(19) 0.00033(18) -0.0005(2)
O002 0.0373(13) 0.0342(13) 0.0250(12) 0.0007(9) 0.0003(10) 0.0074(10)
N003 0.0270(13) 0.0271(13) 0.0229(13) 0.0015(10) -0.0005(10) -0.0025(11)
N004 0.0374(16) 0.0282(14) 0.0282(14) -0.0017(11) -0.0002(12) -0.0018(11)
N005 0.0312(14) 0.0257(13) 0.0219(13) -0.0020(10) -0.0040(11) -0.0008(11)
C006 0.0259(16) 0.0227(15) 0.0334(17) 0.0025(12) 0.0010(13) -0.0013(12)
C007 0.046(2) 0.0259(16) 0.0301(17) 0.0036(13) 0.0046(15) -0.0058(14)
C008 0.0327(17) 0.0314(17) 0.0252(16) 0.0000(13) -0.0008(13) -0.0063(13)
C009 0.0386(19) 0.0291(17) 0.0245(16) -0.0029(12) 0.0015(14) -0.0085(13)
C00A 0.0355(19) 0.0341(18) 0.0296(17) 0.0060(14) 0.0018(14) -0.0036(14)
C00B 0.0292(18) 0.0336(18) 0.044(2) 0.0129(15) -0.0055(15) -0.0031(14)
C00C 0.0381(19) 0.0319(18) 0.0304(17) 0.0035(13) -0.0050(14) 0.0042(14)
C00D 0.0334(18) 0.046(2) 0.0290(18) -0.0042(15) -0.0072(14) -0.0100(15)
C00E 0.0270(17) 0.0258(17) 0.058(2) 0.0056(15) 0.0018(16) -0.0014(13)
C00F 0.042(2) 0.038(2) 0.0354(19) 0.0083(15) -0.0026(15) -0.0108(16)
C00G 0.048(2) 0.038(2) 0.042(2) -0.0049(16) 0.0111(17) 0.0015(17)
C00H 0.042(2) 0.0332(19) 0.0373(19) -0.0007(14) 0.0058(16) 0.0019(15)
C00I 0.045(2) 0.049(2) 0.038(2) 0.0071(17) 0.0114(17) -0.0082(17)
C00J 0.049(2) 0.045(2) 0.0336(19) 0.0001(16) -0.0091(17) -0.0087(17)
C00K 0.063(3) 0.044(2) 0.041(2) 0.0135(17) -0.0054(19) 0.0046(19)
C00L 0.055(3) 0.047(2) 0.040(2) -0.0160(17) 0.0059(18) 0.0004(18)
C00M 0.037(2) 0.036(2) 0.085(3) 0.008(2) 0.005(2) 0.0091(17)
C00N 0.053(3) 0.076(3) 0.050(3) 0.016(2) -0.023(2) -0.007(2)
C00O 0.062(3) 0.061(3) 0.051(3) -0.030(2) 0.005(2) -0.027(2)

loop_
_atom_type_symbol
_atom_type_description
_atom_type_scat_dispersion_real
_atom_type_scat_dispersion_imag
_atom_type_scat_source
C C 0.0181 0.0091 'International Tables Vol C Tables 4.2.6.8 and 6.1.1.4'
H H 0.0000 0.0000 'International Tables Vol C Tables 4.2.6.8 and 6.1.1.4'
Cr Cr -0.1635 2.4439 'International Tables Vol C Tables 4.2.6.8 and 6.1.1.4'
N N 0.0311 0.0180 'International Tables Vol C Tables 4.2.6.8 and 6.1.1.4'
O O 0.0492 0.0322 'International Tables Vol C Tables 4.2.6.8 and 6.1.1.4'

loop_
_geom_angle_atom_site_label_1
_geom_angle_atom_site_label_2
_geom_angle_atom_site_label_3
_geom_angle
N003 Cr01 O002 106.83(12)
N004 Cr01 O002 113.92(13)
N004 Cr01 N003 104.26(13)
N004 Cr01 N005 104.09(14)
N005 Cr01 O002 107.13(12)
N005 Cr01 N003 120.91(12)
C006 O002 Cr01 136.2(2)
C007 N003 Cr01 129.0(2)
C009 N003 Cr01 115.8(2)
C009 N003 C007 115.2(3)
C008 N005 Cr01 114.2(2)
C00D N005 Cr01 130.2(2)
C00D N005 C008 115.6(3)
O002 C006 C00A 117.5(3)
O002 C006 C00C 123.7(3)
C00C C006 C00A 118.7(3)
N003 C007 H007 107.8
N003 C007 C00I 110.7(3)
N003 C007 C00K 111.6(3)
C00I C007 H007 107.8
C00K C007 H007 107.8
C00K C007 C00I 110.9(3)
N005 C008 H008 107.1
N005 C008 C00F 110.1(3)
N005 C008 C00G 112.7(3)
C00F C008 H008 107.1
C00G C008 H008 107.1
C00G C008 C00F 112.4(3)
N003 C009 H009 106.5
N003 C009 C00J 110.9(3)
N003 C009 C00L 113.1(3)
C00J C009 H009 106.5
C00L C009 H009 106.5
C00L C009 C00J 112.7(3)
C006 C00A H00A 119.9
C006 C00A C00B 120.2(3)
C00B C00A H00A 119.9
C00A C00B H00B 119.2
C00E C00B C00A 121.6(3)
C00E C00B H00B 119.2
C006 C00C H00C 119.8
C006 C00C C00H 120.3(3)
C00H C00C H00C 119.8
N005 C00D H00D 107.9
N005 C00D C00N 110.6(3)
N005 C00D C00O 111.2(3)
C00N C00D H00D 107.9
C00N C00D C00O 111.1(4)
C00O C00D H00D 107.9
C00B C00E C00H 117.4(3)
C00B C00E C00M 121.5(4)
C00H C00E C00M 121.1(4)
C008 C00F H00E 109.5
C008 C00F H00F 109.5
C008 C00F H00G 109.5
H00E C00F H00F 109.5
H00E C00F H00G 109.5
H00F C00F H00G 109.5
C008 C00G H00H 109.5
C008 C00G H00I 109.5
C008 C00G H00J 109.5
H00H C00G H00I 109.5
H00H C00G H00J 109.5
H00I C00G H00J 109.5
C00C C00H C00E 121.6(3)
C00C C00H H00K 119.2
C00E C00H H00K 119.2
C007 C00I H00L 109.5
C007 C00I H00M 109.5
C007 C00I H00N 109.5
H00L C00I H00M 109.5
H00L C00I H00N 109.5
H00M C00I H00N 109.5
C009 C00J H00O 109.5
C009 C00J H00P 109.5
C009 C00J H00Q 109.5
H00O C00J H00P 109.5
H00O C00J H00Q 109.5
H00P C00J H00Q 109.5
C007 C00K H00R 109.5
C007 C00K H00S 109.5
C007 C00K H00T 109.5
H00R C00K H00S 109.5
H00R C00K H00T 109.5
H00S C00K H00T 109.5
C009 C00L H00U 109.5
C009 C00L H00V 109.5
C009 C00L H00W 109.5
H00U C00L H00V 109.5
H00U C00L H00W 109.5
H00V C00L H00W 109.5
C00E C00M H00X 109.5
C00E C00M H00Y 109.5
C00E C00M H 109.5
H00X C00M H00Y 109.5
H00X C00M H 109.5
H00Y C00M H 109.5
C00D C00N H00Z 109.5
C00D C00N HA 109.5
C00D C00N HB 109.5
H00Z C00N HA 109.5
H00Z C00N HB 109.5
HA C00N HB 109.5
C00D C00O H00 109.5
C00D C00O HC 109.5
C00D C00O HD 109.5
H00 C00O HC 109.5
H00 C00O HD 109.5
HC C00O HD 109.5

loop_
_geom_bond_atom_site_label_1
_geom_bond_atom_site_label_2
_geom_bond_distance
Cr01 O002 1.832(2)
Cr01 N003 1.819(3)
Cr01 N004 1.540(3)
Cr01 N005 1.816(3)
O002 C006 1.347(4)
N003 C007 1.482(4)
N003 C009 1.473(4)
N005 C008 1.478(4)
N005 C00D 1.477(4)
C006 C00A 1.389(5)
C006 C00C 1.386(5)
C007 H007 1.0000
C007 C00I 1.530(5)
C007 C00K 1.511(5)
C008 H008 1.0000
C008 C00F 1.536(5)
C008 C00G 1.528(5)
C009 H009 1.0000
C009 C00J 1.525(5)
C009 C00L 1.520(5)
C00A H00A 0.9500
C00A C00B 1.392(5)
C00B H00B 0.9500
C00B C00E 1.384(6)
C00C H00C 0.9500
C00C C00H 1.388(5)
C00D H00D 1.0000
C00D C00N 1.515(6)
C00D C00O 1.522(5)
C00E C00H 1.390(5)
C00E C00M 1.516(5)
C00F H00E 0.9800
C00F H00F 0.9800
C00F H00G 0.9800
C00G H00H 0.9800
C00G H00I 0.9800
C00G H00J 0.9800
C00H H00K 0.9500
C00I H00L 0.9800
C00I H00M 0.9800
C00I H00N 0.9800
C00J H00O 0.9800
C00J H00P 0.9800
C00J H00Q 0.9800
C00K H00R 0.9800
C00K H00S 0.9800
C00K H00T 0.9800
C00L H00U 0.9800
C00L H00V 0.9800
C00L H00W 0.9800
C00M H00X 0.9800
C00M H00Y 0.9800
C00M H 0.9800
C00N H00Z 0.9800
C00N HA 0.9800
C00N HB 0.9800
C00O H00 0.9800
C00O HC 0.9800
C00O HD 0.9800
